data_7227586
loop_
_publ_author_name
'Ridenour, J. August'
'Carter, Korey P.'
'Butcher, Ray J.'
'Cahill, Christopher L.'

_publ_section_title
;
 RE-p-halobenzoic acid--terpyridine complexes, Part II: structural
 diversity, supramolecular assembly, and luminescence properties in a
 series of p-bromobenzoic acid rare-earth hybrid materials
;
_journal_issue 8
_journal_name_full CrystEngComm
_journal_page_first 1172
_journal_paper_doi 10.1039/C6CE02355J
_journal_volume 19
_journal_year 2017
_chemical_formula_sum 'C36 H25 Br3 Ho N3 O7'
_chemical_formula_weight 1016.25
_space_group_crystal_system triclinic
_space_group_IT_number 2
_space_group_name_Hall '-P 1'
_space_group_name_H-M_alt 'P -1'
_symmetry_cell_setting triclinic
_symmetry_Int_Tables_number 2
_symmetry_space_group_name_Hall '-P 1'
_symmetry_space_group_name_H-M 'P -1'
_atom_sites_solution_hydrogens mixed
_audit_creation_method SHELXL-2014/7
_audit_update_record
;
2016-11-03 deposited with the CCDC.
2017-01-30 downloaded from the CCDC.
;
_cell_angle_alpha 103.274(2)
_cell_angle_beta 92.763(2)
_cell_angle_gamma 92.604(2)
_cell_formula_units_Z 2
_cell_length_a 8.7376(15)
_cell_length_b 13.163(2)
_cell_length_c 15.296(3)
_cell_measurement_reflns_used 24881
_cell_measurement_temperature 293(2)
_cell_measurement_theta_max 49.088
_cell_measurement_theta_min 5.233
_cell_volume 1707.4(5)
_computing_cell_refinement 'SAINT, Bruker-AXS'
_computing_data_collection 'APEX, Bruker-AXS'
_computing_data_reduction 'SAINT, Bruker-AXS'
_computing_molecular_graphics 'WinGX (Farrugia, 2012)'
_computing_publication_material 'Crystal Maker (Palmer, 2009)'
_computing_structure_refinement 'SHELXL-2014/7 (Sheldrick, 2014)'
_computing_structure_solution 'Superflip (Chapuis, 2007)'
_diffrn_ambient_temperature 293(2)
_diffrn_measured_fraction_theta_full 1.000
_diffrn_measured_fraction_theta_max 0.976
_diffrn_measurement_device_type 'Bruker SMART APEXII'
_diffrn_measurement_method 'omega scans'
_diffrn_radiation_probe x-ray
_diffrn_radiation_type MoK\a
_diffrn_radiation_wavelength 0.71073
_diffrn_reflns_av_R_equivalents 0.0704
_diffrn_reflns_av_unetI/netI 0.0966
_diffrn_reflns_Laue_measured_fraction_full 1.000
_diffrn_reflns_Laue_measured_fraction_max 0.976
_diffrn_reflns_limit_h_max 12
_diffrn_reflns_limit_h_min -12
_diffrn_reflns_limit_k_max 18
_diffrn_reflns_limit_k_min -18
_diffrn_reflns_limit_l_max 21
_diffrn_reflns_limit_l_min -21
_diffrn_reflns_number 24865
_diffrn_reflns_point_group_measured_fraction_full 1.000
_diffrn_reflns_point_group_measured_fraction_max 0.976
_diffrn_reflns_theta_full 25.500
_diffrn_reflns_theta_max 29.615
_diffrn_reflns_theta_min 1.370
_diffrn_source 'fine-focuesed sealed tube'
_diffrn_source_type Siemens
_exptl_absorpt_coefficient_mu 5.882
_exptl_absorpt_correction_T_max 0.7459
_exptl_absorpt_correction_T_min 0.5310
_exptl_absorpt_correction_type multi-scan
_exptl_absorpt_process_details 'SADABS, G. Sheldrick (2015)'
_exptl_crystal_colour yellow
_exptl_crystal_density_diffrn 1.977
_exptl_crystal_description rod
_exptl_crystal_F_000 980
_exptl_crystal_size_max 0.160
_exptl_crystal_size_mid 0.136
_exptl_crystal_size_min 0.101
_refine_diff_density_max 1.685
_refine_diff_density_min -2.193
_refine_diff_density_rms 0.167
_refine_ls_extinction_method none
_refine_ls_goodness_of_fit_ref 0.919
_refine_ls_hydrogen_treatment mixed
_refine_ls_matrix_type full
_refine_ls_number_parameters 459
_refine_ls_number_reflns 9382
_refine_ls_number_restraints 0
_refine_ls_restrained_S_all 0.919
_refine_ls_R_factor_all 0.0952
_refine_ls_R_factor_gt 0.0506
_refine_ls_shift/su_max 0.001
_refine_ls_shift/su_mean 0.000
_refine_ls_structure_factor_coef Fsqd
_refine_ls_weighting_details 'w=1/[\s^2^(Fo^2^)+(0.0539P)^2^] where P=(Fo^2^+2Fc^2^)/3'
_refine_ls_weighting_scheme calc
_refine_ls_wR_factor_gt 0.1016
_refine_ls_wR_factor_ref 0.1201
_reflns_Friedel_coverage 0.000
_reflns_number_gt 5970
_reflns_number_total 9382
_reflns_threshold_expression 'I > 2\s(I)'
_cod_data_source_file c6ce02355j2.cif
_cod_data_source_block Complex_10
_cod_depositor_comments 'Adding full bibliography for 7227579--7227602.cif.'
_cod_database_code 7227586
_shelx_space_group_comment
;
The symmetry employed for this shelxl refinement is uniquely defined
by the following loop, which should always be used as a source of
symmetry information in preference to the above space-group names.
They are only intended as comments.
;

loop_
_space_group_symop_operation_xyz
'x, y, z'
'-x, -y, -z'

loop_
_atom_site_label
_atom_site_type_symbol
_atom_site_fract_x
_atom_site_fract_y
_atom_site_fract_z
_atom_site_U_iso_or_equiv
_atom_site_adp_type
_atom_site_occupancy
_atom_site_site_symmetry_order
_atom_site_calc_flag
_atom_site_refinement_flags_posn
_atom_site_refinement_flags_adp
Ho1 Ho 0.96500(3) 0.47443(2) 0.30363(2) 0.02868(9) Uani 1 1 d . .
Br1 Br 0.70673(9) -0.15313(5) -0.05334(5) 0.0593(2) Uani 1 1 d . .
Br3 Br 0.29754(10) -0.03471(7) 0.24692(6) 0.0716(2) Uani 1 1 d . .
Br2 Br 1.24745(14) 1.10985(7) 0.64150(8) 0.1052(4) Uani 1 1 d . .
OW1 O 1.1408(5) 0.4360(4) 0.4101(3) 0.0361(10) Uani 1 1 d . .
O3 O 1.1141(5) 0.6388(3) 0.3426(3) 0.0381(9) Uani 1 1 d . .
O4 O 0.9468(4) 0.6185(3) 0.4396(3) 0.0376(9) Uani 1 1 d . .
O5 O 0.7897(4) 0.3962(3) 0.3745(3) 0.0419(10) Uani 1 1 d . .
O2 O 0.8361(5) 0.3596(3) 0.1687(3) 0.0416(10) Uani 1 1 d . .
N3 N 1.2021(5) 0.4482(4) 0.2133(3) 0.0338(11) Uani 1 1 d . .
O1 O 0.9983(4) 0.2877(3) 0.2478(3) 0.0382(9) Uani 1 1 d . .
O6 O 0.6589(5) 0.4176(4) 0.4971(3) 0.0485(11) Uani 1 1 d . .
C16 C 0.9008(7) 0.2805(5) 0.1835(4) 0.0353(13) Uani 1 1 d . .
C24 C 1.0982(7) 0.7793(5) 0.4707(4) 0.0384(14) Uani 1 1 d . .
C23 C 1.0515(6) 0.6726(5) 0.4143(4) 0.0318(12) Uani 1 1 d . .
N2 N 0.9747(5) 0.5634(4) 0.1719(3) 0.0309(10) Uani 1 1 d . .
N1 N 0.7402(5) 0.5801(4) 0.2806(3) 0.0325(11) Uani 1 1 d . .
C19 C 0.8837(7) -0.0091(5) 0.0864(4) 0.0480(16) Uani 1 1 d . .
H19 H 0.9326 -0.0673 0.0957 0.058 Uiso 1 1 calc R U
C17 C 0.8557(6) 0.1759(5) 0.1251(4) 0.0368(14) Uani 1 1 d . .
C22 C 0.7374(7) 0.1634(5) 0.0601(4) 0.0440(15) Uani 1 1 d . .
H22 H 0.6866 0.2215 0.0522 0.053 Uiso 1 1 calc R U
C15 C 1.3112(7) 0.3897(5) 0.2354(4) 0.0393(14) Uani 1 1 d . .
H15 H 1.2965 0.3583 0.2833 0.047 Uiso 1 1 calc R U
C21 C 0.6923(7) 0.0653(5) 0.0061(4) 0.0443(15) Uani 1 1 d . .
H21 H 0.6135 0.0577 -0.0384 0.053 Uiso 1 1 calc R U
C27 C 1.1837(9) 0.9753(5) 0.5706(5) 0.058(2) Uani 1 1 d . .
C26 C 1.2576(9) 0.9387(6) 0.4957(6) 0.066(2) Uani 1 1 d . .
H26 H 1.3353 0.9793 0.4785 0.079 Uiso 1 1 calc R U
C6 C 0.8632(6) 0.6234(5) 0.1555(4) 0.0342(13) Uani 1 1 d . .
C31 C 0.5932(6) 0.2692(5) 0.3803(4) 0.0333(13) Uani 1 1 d . .
C30 C 0.6878(6) 0.3688(5) 0.4215(4) 0.0347(13) Uani 1 1 d . .
C2 C 0.4955(7) 0.6374(5) 0.3254(4) 0.0420(15) Uani 1 1 d . .
H2 H 0.4188 0.6407 0.3659 0.050 Uiso 1 1 calc R U
C34 C 0.4193(7) 0.0887(5) 0.3022(4) 0.0465(16) Uani 1 1 d . .
C35 C 0.3661(8) 0.1580(6) 0.3719(5) 0.061(2) Uani 1 1 d . .
H35 H 0.2707 0.1448 0.3927 0.074 Uiso 1 1 calc R U
C11 C 1.2198(6) 0.4913(5) 0.1432(4) 0.0349(13) Uani 1 1 d . .
C5 C 0.7296(6) 0.6282(4) 0.2124(4) 0.0321(12) Uani 1 1 d . .
C29 C 1.0293(8) 0.8194(5) 0.5487(4) 0.0510(17) Uani 1 1 d . .
H29 H 0.9536 0.7794 0.5684 0.061 Uiso 1 1 calc R U
C12 C 1.3502(7) 0.4743(5) 0.0936(4) 0.0456(16) Uani 1 1 d . .
H12 H 1.3603 0.5023 0.0435 0.055 Uiso 1 1 calc R U
C10 C 1.1002(6) 0.5597(5) 0.1221(4) 0.0341(13) Uani 1 1 d . .
C13 C 1.4624(7) 0.4166(5) 0.1191(4) 0.0480(17) Uani 1 1 d . .
H13 H 1.5509 0.4069 0.0874 0.058 Uiso 1 1 calc R U
C1 C 0.6243(6) 0.5862(5) 0.3352(4) 0.0383(14) Uani 1 1 d . .
H1 H 0.6325 0.5535 0.3828 0.046 Uiso 1 1 calc R U
C7 C 0.8744(8) 0.6818(6) 0.0922(4) 0.0498(17) Uani 1 1 d . .
H7 H 0.7961 0.7247 0.0834 0.060 Uiso 1 1 calc R U
C36 C 0.4522(7) 0.2480(5) 0.4121(5) 0.0486(17) Uani 1 1 d . .
H36 H 0.4158 0.2947 0.4608 0.058 Uiso 1 1 calc R U
C20 C 0.7667(7) -0.0200(5) 0.0199(4) 0.0430(15) Uani 1 1 d . .
C9 C 1.1134(8) 0.6157(6) 0.0574(4) 0.0520(18) Uani 1 1 d . .
H9 H 1.1999 0.6119 0.0239 0.062 Uiso 1 1 calc R U
C33 C 0.5603(8) 0.1059(5) 0.2705(4) 0.0499(17) Uani 1 1 d . .
H33 H 0.5968 0.0575 0.2230 0.060 Uiso 1 1 calc R U
C3 C 0.4814(7) 0.6840(5) 0.2543(4) 0.0471(16) Uani 1 1 d . .
H3 H 0.3924 0.7168 0.2440 0.057 Uiso 1 1 calc R U
C4 C 0.6011(7) 0.6818(5) 0.1978(4) 0.0415(15) Uani 1 1 d . .
H4 H 0.5955 0.7157 0.1508 0.050 Uiso 1 1 calc R U
C14 C 1.4447(7) 0.3730(5) 0.1913(4) 0.0432(15) Uani 1 1 d . .
H14 H 1.5201 0.3336 0.2099 0.052 Uiso 1 1 calc R U
C32 C 0.6465(7) 0.1962(5) 0.3105(4) 0.0427(15) Uani 1 1 d . .
H32 H 0.7427 0.2081 0.2900 0.051 Uiso 1 1 calc R U
C18 C 0.9268(7) 0.0888(5) 0.1384(4) 0.0439(15) Uani 1 1 d . .
H18 H 1.0051 0.0963 0.1833 0.053 Uiso 1 1 calc R U
C25 C 1.2149(8) 0.8386(5) 0.4443(5) 0.0549(18) Uani 1 1 d . .
H25 H 1.2646 0.8116 0.3923 0.066 Uiso 1 1 calc R U
C8 C 0.9981(8) 0.6771(6) 0.0429(5) 0.063(2) Uani 1 1 d . .
H8 H 1.0050 0.7156 -0.0009 0.075 Uiso 1 1 calc R U
C28 C 1.0714(9) 0.9188(6) 0.5983(5) 0.064(2) Uani 1 1 d . .
H28 H 1.0227 0.9467 0.6504 0.077 Uiso 1 1 calc R U
HW1B H 1.098(9) 0.407(6) 0.447(5) 0.08(3) Uiso 1 1 d . .
HW1A H 1.177(7) 0.482(5) 0.434(4) 0.03(2) Uiso 1 1 d . .

loop_
_atom_site_aniso_label
_atom_site_aniso_U_11
_atom_site_aniso_U_22
_atom_site_aniso_U_33
_atom_site_aniso_U_23
_atom_site_aniso_U_13
_atom_site_aniso_U_12
Ho1 0.02580(13) 0.03032(15) 0.02862(14) 0.00504(10) 0.00309(9) -0.00439(10)
Br1 0.0616(5) 0.0352(4) 0.0701(5) -0.0063(3) -0.0130(4) -0.0017(3)
Br3 0.0707(5) 0.0575(5) 0.0785(6) 0.0072(4) -0.0076(4) -0.0252(4)
Br2 0.1402(10) 0.0385(5) 0.1142(8) -0.0150(5) -0.0464(7) -0.0103(6)
OW1 0.037(2) 0.038(3) 0.031(2) 0.005(2) -0.0003(19) -0.009(2)
O3 0.042(2) 0.033(2) 0.035(2) 0.0014(18) 0.0102(18) -0.0053(19)
O4 0.037(2) 0.036(2) 0.037(2) 0.0033(18) 0.0048(18) -0.0116(18)
O5 0.039(2) 0.039(2) 0.049(2) 0.012(2) 0.0171(19) -0.0112(19)
O2 0.047(2) 0.032(2) 0.043(2) 0.0033(19) 0.002(2) -0.003(2)
N3 0.027(2) 0.035(3) 0.039(3) 0.008(2) 0.002(2) -0.002(2)
O1 0.032(2) 0.037(2) 0.043(2) 0.0061(19) 0.0002(18) -0.0077(18)
O6 0.040(2) 0.061(3) 0.042(2) 0.008(2) 0.009(2) -0.015(2)
C16 0.033(3) 0.036(4) 0.033(3) 0.002(3) 0.009(3) -0.008(3)
C24 0.039(3) 0.034(3) 0.038(3) 0.000(3) -0.001(3) 0.003(3)
C23 0.026(3) 0.032(3) 0.036(3) 0.008(3) -0.006(2) -0.005(2)
N2 0.026(2) 0.034(3) 0.031(2) 0.004(2) 0.0050(19) -0.003(2)
N1 0.030(2) 0.037(3) 0.032(2) 0.008(2) 0.007(2) 0.000(2)
C19 0.048(4) 0.039(4) 0.054(4) 0.006(3) -0.010(3) 0.007(3)
C17 0.032(3) 0.042(4) 0.035(3) 0.005(3) 0.006(3) -0.002(3)
C22 0.042(4) 0.040(4) 0.049(4) 0.008(3) -0.002(3) 0.002(3)
C15 0.036(3) 0.046(4) 0.035(3) 0.008(3) 0.004(3) 0.003(3)
C21 0.036(3) 0.049(4) 0.045(4) 0.008(3) -0.005(3) -0.003(3)
C27 0.068(5) 0.028(4) 0.067(5) -0.002(3) -0.025(4) -0.006(4)
C26 0.073(5) 0.038(4) 0.078(6) 0.003(4) -0.005(4) -0.021(4)
C6 0.032(3) 0.038(3) 0.033(3) 0.010(3) 0.001(2) -0.002(3)
C31 0.029(3) 0.035(3) 0.037(3) 0.013(3) 0.003(2) -0.002(2)
C30 0.029(3) 0.045(4) 0.034(3) 0.018(3) 0.003(2) -0.003(3)
C2 0.035(3) 0.037(4) 0.051(4) 0.004(3) 0.014(3) -0.001(3)
C34 0.044(4) 0.045(4) 0.049(4) 0.011(3) -0.002(3) -0.010(3)
C35 0.042(4) 0.055(5) 0.076(5) -0.004(4) 0.013(4) -0.011(4)
C11 0.034(3) 0.033(3) 0.036(3) 0.004(3) 0.009(3) -0.004(3)
C5 0.030(3) 0.028(3) 0.035(3) 0.004(2) 0.000(2) -0.005(2)
C29 0.046(4) 0.047(4) 0.053(4) -0.004(3) 0.010(3) 0.002(3)
C12 0.046(4) 0.052(4) 0.041(4) 0.014(3) 0.015(3) -0.002(3)
C10 0.035(3) 0.033(3) 0.033(3) 0.005(3) 0.002(2) 0.000(3)
C13 0.033(3) 0.057(5) 0.055(4) 0.011(3) 0.017(3) 0.006(3)
C1 0.035(3) 0.038(4) 0.042(3) 0.008(3) 0.009(3) 0.003(3)
C7 0.050(4) 0.056(5) 0.050(4) 0.024(3) 0.014(3) 0.012(3)
C36 0.034(3) 0.051(4) 0.053(4) -0.003(3) 0.012(3) -0.008(3)
C20 0.043(4) 0.037(4) 0.043(4) -0.003(3) 0.004(3) -0.002(3)
C9 0.046(4) 0.065(5) 0.054(4) 0.027(4) 0.024(3) 0.009(4)
C33 0.062(4) 0.041(4) 0.047(4) 0.007(3) 0.017(3) -0.002(3)
C3 0.033(3) 0.047(4) 0.059(4) 0.009(3) -0.002(3) 0.007(3)
C4 0.040(3) 0.039(4) 0.048(4) 0.014(3) 0.004(3) 0.001(3)
C14 0.033(3) 0.043(4) 0.048(4) -0.003(3) 0.008(3) 0.008(3)
C32 0.042(3) 0.038(4) 0.051(4) 0.014(3) 0.012(3) -0.005(3)
C18 0.040(3) 0.041(4) 0.048(4) 0.008(3) -0.010(3) -0.004(3)
C25 0.065(5) 0.044(4) 0.052(4) 0.006(3) 0.010(4) -0.012(4)
C8 0.059(5) 0.075(6) 0.075(5) 0.054(5) 0.024(4) 0.014(4)
C28 0.072(5) 0.044(4) 0.062(5) -0.017(4) 0.003(4) 0.010(4)

loop_
_atom_type_symbol
_atom_type_description
_atom_type_scat_dispersion_real
_atom_type_scat_dispersion_imag
_atom_type_scat_source
C C 0.0033 0.0016 'International Tables Vol C Tables 4.2.6.8 and 6.1.1.4'
H H 0.0000 0.0000 'International Tables Vol C Tables 4.2.6.8 and 6.1.1.4'
N N 0.0061 0.0033 'International Tables Vol C Tables 4.2.6.8 and 6.1.1.4'
O O 0.0106 0.0060 'International Tables Vol C Tables 4.2.6.8 and 6.1.1.4'
Br Br -0.2901 2.4595 'International Tables Vol C Tables 4.2.6.8 and 6.1.1.4'
Ho Ho -0.2175 4.6783 'International Tables Vol C Tables 4.2.6.8 and 6.1.1.4'

loop_
_geom_angle_atom_site_label_1
_geom_angle_atom_site_label_2
_geom_angle_atom_site_label_3
_geom_angle
O5 Ho1 OW1 84.33(16)
O5 Ho1 O3 134.03(14)
OW1 Ho1 O3 81.14(16)
O5 Ho1 O1 76.05(14)
OW1 Ho1 O1 76.47(15)
O3 Ho1 O1 140.13(13)
O5 Ho1 O2 82.95(14)
OW1 Ho1 O2 129.93(16)
O3 Ho1 O2 137.77(14)
O1 Ho1 O2 53.48(14)
O5 Ho1 O4 81.27(13)
OW1 Ho1 O4 75.71(15)
O3 Ho1 O4 52.91(12)
O1 Ho1 O4 145.49(13)
O2 Ho1 O4 148.09(14)
O5 Ho1 N1 81.43(15)
OW1 Ho1 N1 144.96(15)
O3 Ho1 N1 86.10(14)
O1 Ho1 N1 129.71(14)
O2 Ho1 N1 79.75(15)
O4 Ho1 N1 70.60(14)
O5 Ho1 N3 144.89(15)
OW1 Ho1 N3 79.46(16)
O3 Ho1 N3 73.79(14)
O1 Ho1 N3 69.99(14)
O2 Ho1 N3 83.97(14)
O4 Ho1 N3 123.55(14)
N1 Ho1 N3 127.74(15)
O5 Ho1 N2 138.94(15)
OW1 Ho1 N2 136.72(16)
O3 Ho1 N2 67.75(13)
O1 Ho1 N2 108.82(14)
O2 Ho1 N2 70.27(14)
O4 Ho1 N2 105.39(14)
N1 Ho1 N2 63.96(14)
N3 Ho1 N2 63.79(14)
O5 Ho1 C16 77.34(15)
OW1 Ho1 C16 103.02(18)
O3 Ho1 C16 148.50(14)
O1 Ho1 C16 26.59(15)
O2 Ho1 C16 26.91(15)
O4 Ho1 C16 158.59(15)
N1 Ho1 C16 104.80(17)
N3 Ho1 C16 76.32(15)
N2 Ho1 C16 90.25(16)
O5 Ho1 C23 107.90(16)
OW1 Ho1 C23 77.12(17)
O3 Ho1 C23 26.22(14)
O1 Ho1 C23 152.74(15)
O2 Ho1 C23 152.47(15)
O4 Ho1 C23 26.69(14)
N1 Ho1 C23 77.12(15)
N3 Ho1 C23 98.58(16)
N2 Ho1 C23 86.18(15)
C16 Ho1 C23 174.71(16)
Ho1 OW1 HW1B 113(5)
Ho1 OW1 HW1A 109(6)
HW1B OW1 HW1A 108(7)
C23 O3 Ho1 95.2(3)
C23 O4 Ho1 91.1(3)
C30 O5 Ho1 169.8(4)
C16 O2 Ho1 92.0(3)
C15 N3 C11 119.0(5)
C15 N3 Ho1 119.6(4)
C11 N3 Ho1 121.4(4)
C16 O1 Ho1 92.5(4)
O1 C16 O2 121.9(5)
O1 C16 C17 119.1(6)
O2 C16 C17 119.0(5)
O1 C16 Ho1 60.9(3)
O2 C16 Ho1 61.1(3)
C17 C16 Ho1 174.9(4)
C29 C24 C25 119.0(6)
C29 C24 C23 121.4(6)
C25 C24 C23 119.6(5)
O3 C23 O4 120.8(5)
O3 C23 C24 120.0(5)
O4 C23 C24 119.2(5)
O3 C23 Ho1 58.6(3)
O4 C23 Ho1 62.2(3)
C24 C23 Ho1 178.3(4)
C6 N2 C10 117.7(5)
C6 N2 Ho1 120.7(3)
C10 N2 Ho1 121.3(4)
C1 N1 C5 118.1(5)
C1 N1 Ho1 120.0(4)
C5 N1 Ho1 121.8(4)
C18 C19 C20 119.3(6)
C18 C19 H19 120.3
C20 C19 H19 120.3
C22 C17 C18 119.0(6)
C22 C17 C16 120.7(6)
C18 C17 C16 120.2(5)
C17 C22 C21 121.2(6)
C17 C22 H22 119.4
C21 C22 H22 119.4
N3 C15 C14 123.5(6)
N3 C15 H15 118.3
C14 C15 H15 118.3
C20 C21 C22 118.6(6)
C20 C21 H21 120.7
C22 C21 H21 120.7
C28 C27 C26 122.6(7)
C28 C27 Br2 119.4(6)
C26 C27 Br2 117.9(6)
C27 C26 C25 118.5(7)
C27 C26 H26 120.7
C25 C26 H26 120.7
N2 C6 C7 121.8(5)
N2 C6 C5 116.6(5)
C7 C6 C5 121.5(5)
C32 C31 C36 118.4(6)
C32 C31 C30 120.4(5)
C36 C31 C30 121.2(5)
O6 C30 O5 125.2(6)
O6 C30 C31 118.1(5)
O5 C30 C31 116.7(5)
C1 C2 C3 118.3(6)
C1 C2 H2 120.9
C3 C2 H2 120.9
C35 C34 C33 121.0(6)
C35 C34 Br3 119.6(5)
C33 C34 Br3 119.3(5)
C34 C35 C36 120.4(6)
C34 C35 H35 119.8
C36 C35 H35 119.8
N3 C11 C12 120.3(6)
N3 C11 C10 118.1(5)
C12 C11 C10 121.6(5)
N1 C5 C4 121.2(5)
N1 C5 C6 116.6(5)
C4 C5 C6 122.2(5)
C24 C29 C28 120.3(7)
C24 C29 H29 119.8
C28 C29 H29 119.8
C13 C12 C11 119.7(6)
C13 C12 H12 120.1
C11 C12 H12 120.1
N2 C10 C9 121.8(5)
N2 C10 C11 115.1(5)
C9 C10 C11 123.1(5)
C12 C13 C14 119.9(6)
C12 C13 H13 120.1
C14 C13 H13 120.1
N1 C1 C2 124.1(6)
N1 C1 H1 118.0
C2 C1 H1 118.0
C8 C7 C6 120.1(6)
C8 C7 H7 120.0
C6 C7 H7 120.0
C35 C36 C31 120.1(6)
C35 C36 H36 119.9
C31 C36 H36 119.9
C21 C20 C19 120.9(6)
C21 C20 Br1 118.8(5)
C19 C20 Br1 120.2(5)
C8 C9 C10 119.1(6)
C8 C9 H9 120.5
C10 C9 H9 120.5
C34 C33 C32 118.7(6)
C34 C33 H33 120.6
C32 C33 H33 120.6
C2 C3 C4 119.2(6)
C2 C3 H3 120.4
C4 C3 H3 120.4
C3 C4 C5 119.0(6)
C3 C4 H4 120.5
C5 C4 H4 120.5
C13 C14 C15 117.6(6)
C13 C14 H14 121.2
C15 C14 H14 121.2
C33 C32 C31 121.3(6)
C33 C32 H32 119.3
C31 C32 H32 119.3
C17 C18 C19 120.9(6)
C17 C18 H18 119.5
C19 C18 H18 119.5
C26 C25 C24 120.0(7)
C26 C25 H25 120.0
C24 C25 H25 120.0
C7 C8 C9 119.5(6)
C7 C8 H8 120.2
C9 C8 H8 120.2
C27 C28 C29 119.5(7)
C27 C28 H28 120.3
C29 C28 H28 120.3

loop_
_geom_bond_atom_site_label_1
_geom_bond_atom_site_label_2
_geom_bond_distance
Ho1 O5 2.261(4)
Ho1 OW1 2.340(4)
Ho1 O3 2.410(4)
Ho1 O1 2.446(4)
Ho1 O2 2.450(4)
Ho1 O4 2.489(4)
Ho1 N1 2.515(5)
Ho1 N3 2.539(4)
Ho1 N2 2.555(5)
Ho1 C16 2.797(6)
Ho1 C23 2.813(6)
Br1 C20 1.887(6)
Br3 C34 1.900(6)
Br2 C27 1.896(7)
OW1 HW1B 0.85(8)
OW1 HW1A 0.68(6)
O3 C23 1.248(6)
O4 C23 1.264(6)
O5 C30 1.260(6)
O2 C16 1.267(7)
N3 C15 1.332(7)
N3 C11 1.334(7)
O1 C16 1.253(7)
O6 C30 1.231(7)
C16 C17 1.484(8)
C24 C29 1.370(8)
C24 C25 1.387(9)
C24 C23 1.496(8)
N2 C6 1.332(7)
N2 C10 1.362(7)
N1 C1 1.336(7)
N1 C5 1.341(7)
C19 C18 1.376(8)
C19 C20 1.384(8)
C19 H19 0.9300
C17 C22 1.376(8)
C17 C18 1.379(8)
C22 C21 1.392(8)
C22 H22 0.9300
C15 C14 1.377(8)
C15 H15 0.9300
C21 C20 1.376(9)
C21 H21 0.9300
C27 C28 1.346(11)
C27 C26 1.345(10)
C26 C25 1.394(9)
C26 H26 0.9300
C6 C7 1.371(8)
C6 C5 1.485(8)
C31 C32 1.377(8)
C31 C36 1.387(8)
C31 C30 1.507(8)
C2 C1 1.357(8)
C2 C3 1.369(9)
C2 H2 0.9300
C34 C35 1.351(9)
C34 C33 1.374(9)
C35 C36 1.373(9)
C35 H35 0.9300
C11 C12 1.397(8)
C11 C10 1.481(8)
C5 C4 1.388(8)
C29 C28 1.377(9)
C29 H29 0.9300
C12 C13 1.363(9)
C12 H12 0.9300
C10 C9 1.368(8)
C13 C14 1.369(9)
C13 H13 0.9300
C1 H1 0.9300
C7 C8 1.344(9)
C7 H7 0.9300
C36 H36 0.9300
C9 C8 1.361(9)
C9 H9 0.9300
C33 C32 1.376(9)
C33 H33 0.9300
C3 C4 1.386(8)
C3 H3 0.9300
C4 H4 0.9300
C14 H14 0.9300
C32 H32 0.9300
C18 H18 0.9300
C25 H25 0.9300
C8 H8 0.9300
C28 H28 0.9300
